data_4115507
loop_
_publ_author_name
'K. Travis Holman'
'Stephen M. Martin'
'Daniel P. Parker'
'Michael D. Ward'

_publ_section_title
;
 The Generality of Architectural Isomerism in Designer Inclusion
 Frameworks
;
_journal_name_full 'Journal of the American Chemical Society'
_journal_page_first 4421
_journal_page_last 4431
_journal_paper_doi 10.1021/ja0030257
_journal_volume 123
_journal_year 2001
_chemical_formula_sum 'C17 H19 N3 O3 S'
_chemical_formula_weight 345.41
_chemical_name_common 'bis(guanidinium)-2,6-naphthalenedisulfonate, 1-methylnaphthalene clathrate '
_chemical_name_systematic
; 
 ? 
;
_space_group_IT_number 61
_symmetry_cell_setting orthorhombic
_symmetry_space_group_name_Hall '-P 2ac 2ab'
_symmetry_space_group_name_H-M 'P b c a'
_atom_sites_solution_hydrogens geom
_atom_sites_solution_primary direct
_atom_sites_solution_secondary difmap
_audit_creation_method SHELXL-97
_cell_angle_alpha 90.00
_cell_angle_beta 90.00
_cell_angle_gamma 90.00
_cell_formula_units_Z 8
_cell_length_a 13.3756(3)
_cell_length_b 12.4586(3)
_cell_length_c 22.3040(5)
_cell_measurement_reflns_used 8192
_cell_measurement_temperature 173(2)
_cell_volume 3716.77(15)
_computing_cell_refinement 'SAINT, Bruker'
_computing_data_collection 'SMART, Bruker (or Siemens)'
_computing_data_reduction 'SAINT, Bruker'
_computing_molecular_graphics 'XSEED, L. Barbour (1999); http://www.lbarbour.com/xseed'
_computing_structure_refinement 'SHELXL-97 (Sheldrick, 1997)'
_computing_structure_solution 'SHELXS-97 (Sheldrick, 1990)'
_diffrn_ambient_temperature 173(2)
_diffrn_measured_fraction_theta_full 1.000
_diffrn_measured_fraction_theta_max 1.000
_diffrn_measurement_device_type 'SMART platform CCD, Bruker (or Siemens)'
_diffrn_measurement_method 'omega scans'
_diffrn_radiation_monochromator graphite
_diffrn_radiation_source 'fine-focus sealed tube'
_diffrn_radiation_type MoK\a
_diffrn_radiation_wavelength 0.71070
_diffrn_reflns_av_R_equivalents 0.0393
_diffrn_reflns_av_sigmaI/netI 0.0274
_diffrn_reflns_limit_h_max 14
_diffrn_reflns_limit_h_min -15
_diffrn_reflns_limit_k_max 14
_diffrn_reflns_limit_k_min -14
_diffrn_reflns_limit_l_max 21
_diffrn_reflns_limit_l_min -25
_diffrn_reflns_number 16950
_diffrn_reflns_theta_full 24.00
_diffrn_reflns_theta_max 24.00
_diffrn_reflns_theta_min 1.83
_exptl_absorpt_coefficient_mu 0.193
_exptl_absorpt_correction_T_max 0.9606
_exptl_absorpt_correction_T_min 0.9183
_exptl_absorpt_correction_type 'simulated psi-scans '
_exptl_absorpt_process_details 'SADABS, G. Sheldrick (1999)'
_exptl_crystal_colour colorless
_exptl_crystal_density_diffrn 1.235
_exptl_crystal_description prism
_exptl_crystal_F_000 1456
_exptl_crystal_size_max 0.45
_exptl_crystal_size_mid 0.45
_exptl_crystal_size_min 0.21
_refine_diff_density_max 0.495
_refine_diff_density_min -0.334
_refine_diff_density_rms 0.051
_refine_ls_extinction_method none
_refine_ls_goodness_of_fit_ref 1.047
_refine_ls_hydrogen_treatment mixed
_refine_ls_matrix_type full
_refine_ls_number_parameters 205
_refine_ls_number_reflns 2913
_refine_ls_number_restraints 0
_refine_ls_restrained_S_all 1.047
_refine_ls_R_factor_all 0.0758
_refine_ls_R_factor_gt 0.0568
_refine_ls_shift/su_max 0.003
_refine_ls_shift/su_mean 0.000
_refine_ls_structure_factor_coef Fsqd
_refine_ls_weighting_details 'calc w=1/[\s^2^(Fo^2^)+(0.0973P)^2^+2.0917P] where P=(Fo^2^+2Fc^2^)/3'
_refine_ls_weighting_scheme calc
_refine_ls_wR_factor_gt 0.1569
_refine_ls_wR_factor_ref 0.1709
_reflns_number_gt 2253
_reflns_number_total 2913
_reflns_threshold_expression >2sigma(I)
_cod_data_source_file ja0030257_09.cif
_cod_data_source_block c:\users\travis\99055
_cod_database_code 4115507

loop_
_symmetry_equiv_pos_as_xyz
'x, y, z'
'-x+1/2, -y, z+1/2'
'x+1/2, -y+1/2, -z'
'-x, y+1/2, -z+1/2'
'-x, -y, -z'
'x-1/2, y, -z-1/2'
'-x-1/2, y-1/2, z'
'x, -y-1/2, z-1/2'

loop_
_atom_site_label
_atom_site_type_symbol
_atom_site_fract_x
_atom_site_fract_y
_atom_site_fract_z
_atom_site_U_iso_or_equiv
_atom_site_adp_type
_atom_site_occupancy
_atom_site_symmetry_multiplicity
_atom_site_calc_flag
_atom_site_refinement_flags
_atom_site_disorder_assembly
_atom_site_disorder_group
S1 S 0.58860(5) 0.06848(6) 0.32129(3) 0.0475(3) Uani 1 1 d . . .
O1 O 0.68712(14) 0.01822(16) 0.32075(9) 0.0516(5) Uani 1 1 d . . .
N1 N 0.55569(19) -0.2122(2) 0.26223(13) 0.0604(7) Uani 1 1 d . . .
H1A H 0.5073 -0.2477 0.2443 0.072 Uiso 1 1 calc R . .
H1B H 0.5492 -0.1430 0.2692 0.072 Uiso 1 1 calc R . .
C1 C 0.5387(2) 0.0499(2) 0.39347(13) 0.0452(7) Uani 1 1 d . . .
O2 O 0.51913(15) 0.01620(16) 0.28040(9) 0.0548(6) Uani 1 1 d . . .
N2 N 0.64705(19) -0.3665(2) 0.26797(13) 0.0611(7) Uani 1 1 d . . .
H2A H 0.5983 -0.4014 0.2500 0.073 Uiso 1 1 calc R . .
H2B H 0.7017 -0.4008 0.2788 0.073 Uiso 1 1 calc R . .
C2 C 0.4423(2) 0.0924(3) 0.40547(15) 0.0542(8) Uani 1 1 d . . .
H2 H 0.4069 0.1303 0.3752 0.065 Uiso 1 1 calc R . .
O3 O 0.59353(14) 0.18401(16) 0.31128(10) 0.0534(6) Uani 1 1 d . . .
N3 N 0.71135(19) -0.2097(2) 0.30552(13) 0.0649(8) Uani 1 1 d . . .
H3A H 0.7662 -0.2436 0.3163 0.078 Uiso 1 1 calc R . .
H3B H 0.7051 -0.1405 0.3126 0.078 Uiso 1 1 calc R . .
C3 C 0.4010(2) 0.0784(2) 0.46091(15) 0.0532(8) Uani 1 1 d . . .
H3 H 0.3368 0.1075 0.4690 0.064 Uiso 1 1 calc R . .
C4 C 0.54832(19) -0.0217(2) 0.49375(13) 0.0446(7) Uani 1 1 d . . .
C5 C 0.59055(19) -0.0052(2) 0.43657(14) 0.0467(7) Uani 1 1 d . . .
H5 H 0.6553 -0.0324 0.4279 0.056 Uiso 1 1 calc R . .
C6 C 0.6382(2) -0.2627(2) 0.27869(14) 0.0521(8) Uani 1 1 d . . .
C1A C 0.1468(3) 0.0376(4) 0.40239(16) 0.103(2) Uani 0.708(6) 1 d PG A 1
C2A C 0.1380(3) 0.1337(5) 0.37115(19) 0.129(4) Uani 0.708(6) 1 d PG A 1
H2A1 H 0.1451 0.1345 0.3288 0.155 Uiso 0.708(6) 1 calc PR A 1
C3A C 0.1187(3) 0.2285(4) 0.4019(3) 0.148(4) Uani 0.708(6) 1 d PG A 1
H3A1 H 0.1126 0.2941 0.3806 0.178 Uiso 0.708(6) 1 calc PR A 1
C4A C 0.1082(3) 0.2272(3) 0.4639(3) 0.127(4) Uani 0.708(6) 1 d PG A 1
H4A H 0.0950 0.2919 0.4849 0.153 Uiso 0.708(6) 1 calc PR A 1
C5A C 0.1170(2) 0.1311(3) 0.4952(2) 0.105(3) Uani 0.708(6) 1 d PG A 1
C6A C 0.13632(17) 0.0363(3) 0.46439(16) 0.074(2) Uani 0.708(6) 1 d PG A 1
C7A C 0.1452(3) -0.0598(3) 0.4956(2) 0.126(3) Uani 0.708(6) 1 d PG A 1
H7A H 0.1583 -0.1246 0.4746 0.151 Uiso 0.708(6) 1 calc PR A 1
C8A C 0.1347(3) -0.0611(5) 0.5576(2) 0.126(3) Uani 0.708(6) 1 d PG A 1
H8A H 0.1407 -0.1267 0.5790 0.151 Uiso 0.708(6) 1 calc PR A 1
C9A C 0.1154(4) 0.0337(6) 0.58839(16) 0.152(6) Uani 0.708(6) 1 d PG A 1
H9A H 0.1083 0.0328 0.6308 0.183 Uiso 0.708(6) 1 calc PR A 1
C10A C 0.1066(3) 0.1298(5) 0.5572(2) 0.149(6) Uani 0.708(6) 1 d PG A 1
H10A H 0.0934 0.1946 0.5782 0.178 Uiso 0.708(6) 1 calc PR A 1
C11A C 0.1639(4) -0.0706(5) 0.3703(2) 0.153(4) Uiso 0.708(6) 1 d PG A 1
H11A H 0.1004 -0.0966 0.3539 0.229 Uiso 0.708(6) 1 calc PR A 1
H11B H 0.1901 -0.1231 0.3990 0.229 Uiso 0.708(6) 1 calc PR A 1
H11C H 0.2120 -0.0608 0.3377 0.229 Uiso 0.708(6) 1 calc PR A 1
C1B C 0.1398(7) -0.0333(6) 0.5274(3) 0.099(7) Uiso 0.292(6) 1 d PG A 2
C2B C 0.1184(9) 0.0299(7) 0.5772(3) 0.105(8) Uiso 0.292(6) 1 d PG A 2
H2B1 H 0.1164 -0.0014 0.6160 0.125 Uiso 0.292(6) 1 calc PR A 2
C3B C 0.1001(9) 0.1390(7) 0.5701(4) 0.068(5) Uiso 0.292(6) 1 d PG A 2
H3B1 H 0.0855 0.1822 0.6041 0.081 Uiso 0.292(6) 1 calc PR A 2
C4B C 0.1032(9) 0.1849(6) 0.5133(4) 0.090(5) Uiso 0.292(6) 1 d PG A 2
H4B H 0.0907 0.2594 0.5085 0.108 Uiso 0.292(6) 1 calc PR A 2
C5B C 0.1246(6) 0.1217(5) 0.4636(3) 0.085(5) Uiso 0.292(6) 1 d PG A 2
C6B C 0.1429(5) 0.0126(5) 0.4707(3) 0.081(6) Uiso 0.292(6) 1 d PG A 2
C7B C 0.1642(6) -0.0507(6) 0.4209(3) 0.079(4) Uiso 0.292(6) 1 d PG A 2
H7B H 0.1768 -0.1252 0.4258 0.095 Uiso 0.292(6) 1 calc PR A 2
C8B C 0.1673(8) -0.0048(9) 0.3642(3) 0.079(4) Uiso 0.292(6) 1 d PG A 2
H8B H 0.1819 -0.0480 0.3302 0.095 Uiso 0.292(6) 1 calc PR A 2
C9B C 0.1490(10) 0.1043(9) 0.3571(3) 0.144(11) Uiso 0.292(6) 1 d PG A 2
H9B H 0.1511 0.1357 0.3183 0.172 Uiso 0.292(6) 1 calc PR A 2
C10B C 0.1276(9) 0.1675(7) 0.4068(4) 0.157(12) Uiso 0.292(6) 1 d PG A 2
H10B H 0.1151 0.2421 0.4020 0.188 Uiso 0.292(6) 1 calc PR A 2
C11B C 0.1530(11) -0.1481(6) 0.5330(4) 0.103(5) Uiso 0.292(6) 1 d PG A 2
H11D H 0.1039 -0.1767 0.5614 0.154 Uiso 0.292(6) 1 calc PR A 2
H11E H 0.2206 -0.1634 0.5475 0.154 Uiso 0.292(6) 1 calc PR A 2
H11F H 0.1433 -0.1819 0.4937 0.154 Uiso 0.292(6) 1 calc PR A 2

loop_
_atom_site_aniso_label
_atom_site_aniso_U_11
_atom_site_aniso_U_22
_atom_site_aniso_U_33
_atom_site_aniso_U_23
_atom_site_aniso_U_13
_atom_site_aniso_U_12
S1 0.0359(4) 0.0428(4) 0.0638(5) 0.0011(3) -0.0023(3) 0.0004(3)
O1 0.0351(10) 0.0498(12) 0.0699(13) 0.0033(9) 0.0038(9) 0.0027(9)
N1 0.0473(15) 0.0462(14) 0.088(2) -0.0032(13) -0.0186(14) 0.0024(12)
C1 0.0303(14) 0.0393(15) 0.0659(19) -0.0015(13) -0.0036(13) -0.0011(12)
O2 0.0457(12) 0.0497(11) 0.0690(13) -0.0031(10) -0.0092(10) 0.0020(9)
N2 0.0462(15) 0.0472(15) 0.090(2) -0.0067(13) -0.0190(13) 0.0040(12)
C2 0.0346(15) 0.0593(19) 0.069(2) 0.0075(15) -0.0049(15) 0.0078(14)
O3 0.0421(11) 0.0464(12) 0.0718(14) 0.0038(10) -0.0035(10) -0.0011(9)
N3 0.0457(15) 0.0487(15) 0.100(2) -0.0094(14) -0.0223(15) 0.0036(12)
C3 0.0300(15) 0.0562(18) 0.073(2) 0.0052(15) -0.0017(14) 0.0106(13)
C4 0.0257(13) 0.0422(15) 0.0660(19) -0.0004(13) -0.0025(13) -0.0010(11)
C5 0.0259(14) 0.0438(16) 0.070(2) -0.0020(14) 0.0007(13) 0.0014(12)
C6 0.0425(17) 0.0488(18) 0.0648(19) -0.0009(14) -0.0038(15) 0.0007(14)
C1A 0.060(4) 0.121(6) 0.127(6) -0.040(5) -0.014(4) -0.002(4)
C2A 0.063(4) 0.216(11) 0.109(7) 0.021(8) -0.019(4) -0.027(6)
C3A 0.102(6) 0.191(12) 0.151(9) 0.041(8) -0.029(6) -0.043(7)
C4A 0.073(4) 0.079(5) 0.231(11) -0.034(6) -0.018(6) 0.005(4)
C5A 0.035(3) 0.125(6) 0.154(8) -0.060(6) -0.021(4) 0.008(3)
C6A 0.032(3) 0.103(5) 0.088(5) -0.018(4) -0.017(3) -0.011(3)
C7A 0.051(4) 0.154(7) 0.174(9) 0.031(7) -0.047(5) -0.035(4)
C8A 0.053(4) 0.188(10) 0.135(8) 0.020(7) -0.024(5) -0.037(5)
C9A 0.046(4) 0.304(18) 0.108(7) -0.026(9) -0.022(4) 0.002(7)
C10A 0.046(4) 0.277(16) 0.123(8) -0.093(9) -0.026(4) 0.012(6)

loop_
_atom_type_symbol
_atom_type_description
_atom_type_scat_dispersion_real
_atom_type_scat_dispersion_imag
_atom_type_scat_source
C C 0.0033 0.0016 'International Tables Vol C Tables 4.2.6.8 and 6.1.1.4'
H H 0.0000 0.0000 'International Tables Vol C Tables 4.2.6.8 and 6.1.1.4'
N N 0.0061 0.0033 'International Tables Vol C Tables 4.2.6.8 and 6.1.1.4'
O O 0.0106 0.0060 'International Tables Vol C Tables 4.2.6.8 and 6.1.1.4'
S S 0.1246 0.1234 'International Tables Vol C Tables 4.2.6.8 and 6.1.1.4'

loop_
_geom_angle_atom_site_label_1
_geom_angle_atom_site_label_2
_geom_angle_atom_site_label_3
_geom_angle
_geom_angle_site_symmetry_1
_geom_angle_site_symmetry_3
O2 S1 O3 112.00(12) . .
O2 S1 O1 112.29(12) . .
O3 S1 O1 112.43(12) . .
O2 S1 C1 105.79(13) . .
O3 S1 C1 106.71(13) . .
O1 S1 C1 107.10(12) . .
C5 C1 C2 121.0(3) . .
C5 C1 S1 121.1(2) . .
C2 C1 S1 117.9(2) . .
C3 C2 C1 119.4(3) . .
C2 C3 C4 121.3(3) . 5_656
C3 C4 C5 122.0(2) 5_656 .
C3 C4 C4 119.0(3) 5_656 5_656
C5 C4 C4 118.9(3) . 5_656
C1 C5 C4 120.3(2) . .
N2 C6 N1 119.4(3) . .
N2 C6 N3 120.3(3) . .
N1 C6 N3 120.3(3) . .
C2A C1A C6A 120.0 . .
C2A C1A C11A 122.2 . .
C6A C1A C11A 117.8 . .
C3A C2A C1A 120.0 . .
C4A C3A C2A 120.0 . .
C3A C4A C5A 120.0 . .
C4A C5A C6A 120.0 . .
C4A C5A C10A 120.0 . .
C6A C5A C10A 120.0 . .
C7A C6A C5A 120.0 . .
C7A C6A C1A 120.0 . .
C5A C6A C1A 120.0 . .
C6A C7A C8A 120.0 . .
C9A C8A C7A 120.0 . .
C10A C9A C8A 120.0 . .
C9A C10A C5A 120.0 . .
C2B C1B C6B 120.0 . .
C2B C1B C11B 121.2 . .
C6B C1B C11B 118.7 . .
C3B C2B C1B 120.0 . .
C4B C3B C2B 120.0 . .
C3B C4B C5B 120.0 . .
C6B C5B C4B 120.0 . .
C6B C5B C10B 120.0 . .
C4B C5B C10B 120.0 . .
C7B C6B C5B 120.0 . .
C7B C6B C1B 120.0 . .
C5B C6B C1B 120.0 . .
C8B C7B C6B 120.0 . .
C7B C8B C9B 120.0 . .
C10B C9B C8B 120.0 . .
C9B C10B C5B 120.0 . .

loop_
_geom_bond_atom_site_label_1
_geom_bond_atom_site_label_2
_geom_bond_distance
_geom_bond_site_symmetry_2
S1 O2 1.456(2) .
S1 O3 1.458(2) .
S1 O1 1.459(2) .
S1 C1 1.758(3) .
N1 C6 1.322(4) .
C1 C5 1.370(4) .
C1 C2 1.419(4) .
N2 C6 1.320(4) .
C2 C3 1.366(4) .
N3 C6 1.324(4) .
C3 C4 1.407(4) 5_656
C4 C3 1.407(4) 5_656
C4 C5 1.410(4) .
C4 C4 1.429(5) 5_656
C1A C2A 1.3900 .
C1A C6A 1.3900 .
C1A C11A 1.5426 .
C2A C3A 1.3900 .
C3A C4A 1.3900 .
C4A C5A 1.3900 .
C5A C6A 1.3900 .
C5A C10A 1.3900 .
C6A C7A 1.3900 .
C7A C8A 1.3900 .
C8A C9A 1.3900 .
C9A C10A 1.3900 .
C1B C2B 1.3900 .
C1B C6B 1.3900 .
C1B C11B 1.4462 .
C2B C3B 1.3900 .
C3B C4B 1.3900 .
C4B C5B 1.3900 .
C5B C6B 1.3900 .
C5B C10B 1.3900 .
C6B C7B 1.3900 .
C7B C8B 1.3900 .
C8B C9B 1.3900 .
C9B C10B 1.3900 .
